data_4300037
loop_
_publ_author_name
'Piotr Sobota'
'J\'ozef Utko'
'Katarzyna Sztajnowska'
'Jolanta Ejfler'
'Lucjan B. Jerzykiewicz'

_publ_section_title
;
Polynuclear Magnesium and Magnesium-Titanium Species. Syntheses and
Crystal Structures of
[Mg4(\m3,\h2-ddbfo)2(\m,\h2-ddbfo)2(\m,\h1-ddbfo)2(\h1-ddbfo)2],
[Mg4(\m3-OMe)2(\m,\h2-ddbfo)2(\m,\h1-ddbfo)2(\h1-ddbfo)2(CH3OH)5], and
[Mg4(\m3,\h2-thffo)2(\m,\h2-thffo)2(\m,\h1-thffo)2{\m-OTi(DIPP)3}2]
Aggregates
;
_journal_name_full 'Inorganic Chemistry'
_journal_page_first 235
_journal_page_last 239
_journal_paper_doi 10.1021/ic990542l
_journal_volume 39
_journal_year 2000
_chemical_formula_sum 'C41 H46 Cl2 Mg2 O8'
_chemical_formula_weight 786.30
_space_group_IT_number 14
_symmetry_cell_setting monoclinic
_symmetry_space_group_name_Hall '-P 2ybc'
_symmetry_space_group_name_H-M 'P 1 21/c 1'
_atom_sites_solution_hydrogens geom
_atom_sites_solution_primary direct
_atom_sites_solution_secondary difmap
_audit_creation_method SHELXL-97
_cell_angle_alpha 90.00
_cell_angle_beta 98.50(3)
_cell_angle_gamma 90.00
_cell_formula_units_Z 4
_cell_length_a 12.053(2)
_cell_length_b 12.090(2)
_cell_length_c 26.864(5)
_cell_measurement_reflns_used 3250
_cell_measurement_temperature 100.0(4)
_cell_measurement_theta_max 25
_cell_measurement_theta_min 2
_cell_volume 3871.6(12)
_computing_cell_refinement 'Kuma KM4 CCD, 1998'
_computing_data_collection 'Kuma KM4 CCD, 1998'
_computing_data_reduction 'Kuma KM4 CCD, 1998'
_computing_structure_refinement 'SHELXL-97 (Sheldrick, 1997)'
_computing_structure_solution 'SHELXS-97 (Sheldrick, 1990)'
_diffrn_ambient_temperature 100.0(4)
_diffrn_measured_fraction_theta_full 0.929
_diffrn_measured_fraction_theta_max 0.929
_diffrn_measurement_device_type 'Kuma KM4 CDD diffractometer'
_diffrn_measurement_method 'Area-detector \w-scan'
_diffrn_radiation_monochromator graphite
_diffrn_radiation_source 'fine-focus sealed tube'
_diffrn_radiation_type MoK\a
_diffrn_radiation_wavelength 0.71073
_diffrn_reflns_av_R_equivalents 0.0225
_diffrn_reflns_av_sigmaI/netI 0.0178
_diffrn_reflns_limit_h_max 14
_diffrn_reflns_limit_h_min -14
_diffrn_reflns_limit_k_max 14
_diffrn_reflns_limit_k_min -8
_diffrn_reflns_limit_l_max 31
_diffrn_reflns_limit_l_min -31
_diffrn_reflns_number 20143
_diffrn_reflns_theta_full 25.00
_diffrn_reflns_theta_max 25.00
_diffrn_reflns_theta_min 2.71
_exptl_absorpt_coefficient_mu 0.253
_exptl_absorpt_correction_type none
_exptl_crystal_colour colorless
_exptl_crystal_density_diffrn 1.349
_exptl_crystal_density_method 'not measured'
_exptl_crystal_description block
_exptl_crystal_F_000 1656
_exptl_crystal_size_max 0.5
_exptl_crystal_size_mid 0.4
_exptl_crystal_size_min 0.4
_refine_diff_density_max 0.621
_refine_diff_density_min -0.522
_refine_diff_density_rms 0.058
_refine_ls_extinction_method none
_refine_ls_goodness_of_fit_ref 1.079
_refine_ls_hydrogen_treatment mixed
_refine_ls_matrix_type full
_refine_ls_number_parameters 486
_refine_ls_number_reflns 6660
_refine_ls_number_restraints 0
_refine_ls_restrained_S_all 1.079
_refine_ls_R_factor_all 0.0504
_refine_ls_R_factor_gt 0.0482
_refine_ls_shift/su_max 0.190
_refine_ls_shift/su_mean 0.022
_refine_ls_structure_factor_coef Fsqd
_refine_ls_weighting_details 'w=1/[\s^2^(Fo^2^)+(0.0434P)^2^+5.4242P] where P=(Fo^2^+2Fc^2^)/3'
_refine_ls_weighting_scheme calc
_refine_ls_wR_factor_gt 0.1110
_refine_ls_wR_factor_ref 0.1132
_reflns_number_gt 6371
_reflns_number_total 6660
_reflns_threshold_expression >2sigma(I)
_cod_depositor_comments
;
The following automatic conversions were performed:

'_refine_ls_weighting_scheme' value 'calc
w=1/[\s^2^(Fo^2^)+(0.0434P)^2^+5.4242P] where P=(Fo^2^+2Fc^2^)/3' was
changed to 'calc'. New tag '_refine_ls_weighting_details' was
created. The value of the new tag was set to
'w=1/[\s^2^(Fo^2^)+(0.0434P)^2^+5.4242P] where P=(Fo^2^+2Fc^2^)/3'.

Automatic conversion script
Id: cif_fix_values 3143 2015-03-26 13:38:13Z robertas 
;
_cod_database_code 4300037

loop_
_symmetry_equiv_pos_as_xyz
'x, y, z'
'-x, y+1/2, -z+1/2'
'-x, -y, -z'
'x, -y-1/2, z-1/2'

loop_
_atom_site_label
_atom_site_type_symbol
_atom_site_fract_x
_atom_site_fract_y
_atom_site_fract_z
_atom_site_U_iso_or_equiv
_atom_site_adp_type
_atom_site_occupancy
_atom_site_calc_flag
_atom_site_refinement_flags
_atom_site_disorder_assembly
_atom_site_disorder_group
Mg1 Mg 0.69495(5) 0.01007(5) 0.07262(2) 0.01486(16) Uani 1 d . . .
Mg2 Mg 0.42448(5) 0.03429(5) 0.04148(2) 0.01413(16) Uani 1 d . . .
Cl1 Cl -0.06010(6) -0.51588(6) -0.13949(3) 0.04419(18) Uani 1 d . . .
Cl2 Cl -0.24057(8) -0.61718(7) -0.20917(3) 0.0677(3) Uani 1 d . . .
O10 O 0.75884(11) 0.17014(11) 0.06297(5) 0.0178(3) Uani 1 d . . .
O11 O 0.56193(11) 0.08921(11) 0.01006(5) 0.0147(3) Uani 1 d . . .
O20 O 0.37050(12) 0.19433(11) 0.07277(5) 0.0177(3) Uani 1 d . . .
O21 O 0.29530(11) 0.08014(11) -0.01229(5) 0.0163(3) Uani 1 d . . .
O30 O 0.70356(13) -0.22257(12) 0.14341(6) 0.0236(3) Uani 1 d . . .
O31 O 0.81969(12) -0.02480(12) 0.12444(6) 0.0215(3) Uani 1 d . . .
O40 O 0.55122(11) 0.00260(11) 0.09913(5) 0.0164(3) Uani 1 d . . .
O41 O 0.33270(12) -0.05649(12) 0.09208(5) 0.0178(3) Uani 1 d . . .
C11 C 0.84939(17) 0.24285(17) 0.09104(8) 0.0201(4) Uani 1 d . . .
C12 C 0.83587(18) 0.35384(18) 0.06197(9) 0.0228(5) Uani 1 d . . .
H12A H 0.8410 0.4173 0.0855 0.027 Uiso 1 calc R . .
H12B H 0.8940 0.3619 0.0397 0.027 Uiso 1 calc R . .
C13 C 0.72020(17) 0.34609(17) 0.03157(8) 0.0186(4) Uani 1 d . . .
C14 C 0.65225(18) 0.42159(17) 0.00231(8) 0.0210(5) Uani 1 d . . .
H14 H 0.6736 0.4971 0.0010 0.025 Uiso 1 calc R . .
C15 C 0.55185(18) 0.38401(17) -0.02515(9) 0.0222(5) Uani 1 d . . .
H15 H 0.5048 0.4350 -0.0452 0.027 Uiso 1 calc R . .
C16 C 0.51885(17) 0.27354(17) -0.02391(8) 0.0176(4) Uani 1 d . . .
H16 H 0.4506 0.2500 -0.0433 0.021 Uiso 1 calc R . .
C17 C 0.58575(17) 0.19810(16) 0.00572(7) 0.0152(4) Uani 1 d . . .
C18 C 0.68458(16) 0.23885(16) 0.03287(7) 0.0152(4) Uani 1 d . . .
C111 C 0.96068(18) 0.18724(19) 0.08852(9) 0.0260(5) Uani 1 d . . .
H11A H 0.9619 0.1146 0.1048 0.031 Uiso 1 calc R . .
H11B H 1.0215 0.2331 0.1059 0.031 Uiso 1 calc R . .
H11C H 0.9708 0.1779 0.0532 0.031 Uiso 1 calc R . .
C112 C 0.82293(19) 0.2535(2) 0.14418(8) 0.0261(5) Uani 1 d . . .
H11D H 0.7486 0.2870 0.1434 0.031 Uiso 1 calc R . .
H11E H 0.8795 0.3003 0.1639 0.031 Uiso 1 calc R . .
H11F H 0.8235 0.1800 0.1596 0.031 Uiso 1 calc R . .
C21 C 0.38411(18) 0.27142(17) 0.11716(8) 0.0190(4) Uani 1 d . . .
C22 C 0.3118(2) 0.37371(18) 0.09885(9) 0.0251(5) Uani 1 d . . .
H22A H 0.2666 0.3983 0.1247 0.030 Uiso 1 calc R . .
H22B H 0.3595 0.4359 0.0907 0.030 Uiso 1 calc R . .
C23 C 0.23749(18) 0.33278(17) 0.05238(8) 0.0193(4) Uani 1 d . . .
C24 C 0.14628(18) 0.37831(18) 0.02095(8) 0.0214(4) Uani 1 d . . .
H24 H 0.1143 0.4466 0.0290 0.026 Uiso 1 calc R . .
C25 C 0.10369(18) 0.32077(18) -0.02249(8) 0.0215(5) Uani 1 d . . .
H25 H 0.0410 0.3504 -0.0440 0.026 Uiso 1 calc R . .
C26 C 0.14978(17) 0.22113(17) -0.03561(8) 0.0189(4) Uani 1 d . . .
H26 H 0.1194 0.1847 -0.0659 0.023 Uiso 1 calc R . .
C27 C 0.24106(16) 0.17455(17) -0.00414(8) 0.0163(4) Uani 1 d . . .
C28 C 0.27940(16) 0.23326(17) 0.03935(8) 0.0167(4) Uani 1 d . . .
C211 C 0.3377(2) 0.21393(19) 0.15955(9) 0.0295(5) Uani 1 d . . .
H21A H 0.2595 0.1929 0.1483 0.035 Uiso 1 calc R . .
H21B H 0.3413 0.2641 0.1884 0.035 Uiso 1 calc R . .
H21C H 0.3822 0.1475 0.1695 0.035 Uiso 1 calc R . .
C212 C 0.50834(19) 0.2952(2) 0.12939(9) 0.0303(5) Uani 1 d . . .
H21D H 0.5492 0.2258 0.1372 0.036 Uiso 1 calc R . .
H21E H 0.5219 0.3448 0.1585 0.036 Uiso 1 calc R . .
H21F H 0.5344 0.3304 0.1004 0.036 Uiso 1 calc R . .
C31 C 0.6781(2) -0.33273(18) 0.16211(9) 0.0260(5) Uani 1 d . . .
C32 C 0.7517(2) -0.3435(2) 0.21461(9) 0.0301(5) Uani 1 d . . .
H32A H 0.7060 -0.3349 0.2421 0.036 Uiso 1 calc R . .
H32B H 0.7905 -0.4159 0.2182 0.036 Uiso 1 calc R . .
C33 C 0.83386(19) -0.25032(19) 0.21459(8) 0.0246(5) Uani 1 d . . .
C34 C 0.9292(2) -0.2226(2) 0.24812(9) 0.0292(5) Uani 1 d . . .
H34 H 0.9531 -0.2667 0.2770 0.035 Uiso 1 calc R . .
C35 C 0.9888(2) -0.1282(2) 0.23818(9) 0.0290(5) Uani 1 d . . .
H35 H 1.0554 -0.1088 0.2600 0.035 Uiso 1 calc R . .
C36 C 0.95134(19) -0.0622(2) 0.19650(9) 0.0249(5) Uani 1 d . . .
H36 H 0.9931 0.0021 0.1910 0.030 Uiso 1 calc R . .
C37 C 0.85383(18) -0.08664(18) 0.16197(8) 0.0218(5) Uani 1 d . . .
C38 C 0.79946(18) -0.18522(18) 0.17299(8) 0.0209(4) Uani 1 d . . .
C311 C 0.7137(2) -0.41482(19) 0.12569(10) 0.0295(5) Uani 1 d . . .
H31A H 0.6747 -0.3990 0.0918 0.035 Uiso 1 calc R . .
H31B H 0.6947 -0.4897 0.1356 0.035 Uiso 1 calc R . .
H31C H 0.7949 -0.4094 0.1259 0.035 Uiso 1 calc R . .
C312 C 0.5528(2) -0.3364(2) 0.16426(10) 0.0307(5) Uani 1 d . . .
H31D H 0.5336 -0.2794 0.1875 0.037 Uiso 1 calc R . .
H31E H 0.5327 -0.4093 0.1761 0.037 Uiso 1 calc R . .
H31F H 0.5114 -0.3228 0.1306 0.037 Uiso 1 calc R . .
C41 C 0.22150(18) -0.10425(19) 0.10067(8) 0.0222(5) Uani 1 d . . .
C42 C 0.22224(19) -0.08945(19) 0.15805(9) 0.0254(5) Uani 1 d . . .
H42A H 0.1817 -0.0215 0.1653 0.030 Uiso 1 calc R . .
H42B H 0.1877 -0.1538 0.1726 0.030 Uiso 1 calc R . .
C43 C 0.34579(19) -0.08091(17) 0.17844(8) 0.0219(5) Uani 1 d . . .
C44 C 0.4069(2) -0.07996(19) 0.22669(8) 0.0258(5) Uani 1 d . . .
H44 H 0.3722 -0.0970 0.2553 0.031 Uiso 1 calc R . .
C45 C 0.5207(2) -0.05311(19) 0.23173(8) 0.0253(5) Uani 1 d . . .
H45 H 0.5634 -0.0528 0.2644 0.030 Uiso 1 calc R . .
C46 C 0.57409(19) -0.02679(18) 0.19066(8) 0.0217(5) Uani 1 d . . .
H46 H 0.6514 -0.0078 0.1957 0.026 Uiso 1 calc R . .
C47 C 0.51381(18) -0.02832(16) 0.14211(8) 0.0168(4) Uani 1 d . . .
C48 C 0.40151(18) -0.05823(16) 0.13843(8) 0.0177(4) Uani 1 d . . .
C411 C 0.2220(2) -0.22512(19) 0.08661(9) 0.0287(5) Uani 1 d . . .
H41A H 0.2298 -0.2322 0.0509 0.034 Uiso 1 calc R . .
H41B H 0.1515 -0.2594 0.0926 0.034 Uiso 1 calc R . .
H41C H 0.2851 -0.2622 0.1072 0.034 Uiso 1 calc R . .
C412 C 0.13153(19) -0.0394(2) 0.06803(10) 0.0317(6) Uani 1 d . . .
H41D H 0.1421 0.0398 0.0751 0.038 Uiso 1 calc R . .
H41E H 0.0576 -0.0623 0.0753 0.038 Uiso 1 calc R . .
H41F H 0.1365 -0.0534 0.0325 0.038 Uiso 1 calc R . .
C1 C -0.0946(3) -0.6000(3) -0.19261(13) 0.0588(9) Uani 1 d . . .
H1A H -0.0593 -0.6735 -0.1858 0.071 Uiso 1 calc R . .
H1B H -0.0638 -0.5668 -0.2213 0.071 Uiso 1 calc R . .

loop_
_atom_site_aniso_label
_atom_site_aniso_U_11
_atom_site_aniso_U_22
_atom_site_aniso_U_33
_atom_site_aniso_U_23
_atom_site_aniso_U_13
_atom_site_aniso_U_12
Mg1 0.0139(3) 0.0150(3) 0.0153(3) -0.0006(3) 0.0008(3) -0.0003(3)
Mg2 0.0137(3) 0.0139(3) 0.0145(3) 0.0000(3) 0.0007(3) -0.0001(3)
Cl1 0.0389(4) 0.0473(4) 0.0445(4) 0.0001(3) 0.0001(3) -0.0015(3)
Cl2 0.0728(6) 0.0540(5) 0.0630(5) 0.0154(4) -0.0346(4) -0.0092(4)
O10 0.0156(7) 0.0149(7) 0.0212(8) -0.0004(6) -0.0027(6) -0.0014(6)
O11 0.0162(7) 0.0112(7) 0.0166(7) 0.0004(5) 0.0026(6) -0.0026(5)
O20 0.0188(7) 0.0154(7) 0.0175(7) -0.0031(6) -0.0017(6) 0.0026(6)
O21 0.0167(7) 0.0138(7) 0.0178(7) -0.0007(6) 0.0008(6) 0.0026(6)
O30 0.0253(8) 0.0194(8) 0.0249(8) 0.0010(6) -0.0005(6) -0.0026(6)
O31 0.0174(7) 0.0185(7) 0.0289(8) -0.0011(6) 0.0047(6) -0.0029(6)
O40 0.0162(7) 0.0187(7) 0.0143(7) 0.0028(6) 0.0024(6) 0.0005(6)
O41 0.0155(7) 0.0196(7) 0.0187(7) 0.0024(6) 0.0035(6) -0.0017(6)
C11 0.0158(10) 0.0178(10) 0.0247(11) -0.0029(9) -0.0041(8) -0.0047(8)
C12 0.0178(10) 0.0176(10) 0.0316(12) -0.0002(9) -0.0010(9) -0.0031(8)
C13 0.0182(10) 0.0161(10) 0.0216(11) -0.0035(8) 0.0031(8) -0.0022(8)
C14 0.0234(11) 0.0125(10) 0.0270(11) 0.0012(8) 0.0034(9) -0.0021(8)
C15 0.0222(11) 0.0151(10) 0.0282(12) 0.0042(9) 0.0001(9) 0.0013(8)
C16 0.0147(10) 0.0173(10) 0.0202(11) -0.0012(8) 0.0004(8) -0.0007(8)
C17 0.0179(10) 0.0132(9) 0.0155(10) -0.0012(8) 0.0052(8) -0.0017(8)
C18 0.0160(10) 0.0139(10) 0.0157(10) 0.0011(8) 0.0023(8) 0.0018(8)
C111 0.0187(11) 0.0226(11) 0.0358(13) 0.0007(10) 0.0011(9) -0.0011(9)
C112 0.0231(11) 0.0285(12) 0.0251(12) -0.0063(10) -0.0021(9) -0.0044(9)
C21 0.0230(11) 0.0168(10) 0.0173(10) -0.0051(8) 0.0028(8) 0.0014(8)
C22 0.0310(12) 0.0169(11) 0.0260(12) -0.0030(9) 0.0001(10) 0.0034(9)
C23 0.0216(11) 0.0143(10) 0.0226(11) 0.0006(8) 0.0051(9) -0.0012(8)
C24 0.0211(11) 0.0169(10) 0.0267(11) 0.0017(9) 0.0051(9) 0.0032(8)
C25 0.0169(10) 0.0223(11) 0.0249(11) 0.0062(9) 0.0014(9) 0.0032(9)
C26 0.0174(10) 0.0192(10) 0.0199(11) 0.0010(8) 0.0016(8) -0.0001(8)
C27 0.0147(10) 0.0158(10) 0.0190(10) 0.0019(8) 0.0046(8) -0.0011(8)
C28 0.0133(9) 0.0177(10) 0.0189(10) 0.0025(8) 0.0020(8) 0.0008(8)
C211 0.0452(15) 0.0213(11) 0.0242(12) -0.0034(9) 0.0124(11) 0.0022(10)
C212 0.0246(12) 0.0325(13) 0.0331(13) -0.0149(11) 0.0012(10) -0.0042(10)
C31 0.0310(12) 0.0180(11) 0.0289(12) 0.0016(9) 0.0044(10) -0.0004(9)
C32 0.0404(14) 0.0238(12) 0.0260(12) 0.0021(10) 0.0039(10) -0.0017(10)
C33 0.0291(12) 0.0235(11) 0.0211(11) 0.0001(9) 0.0037(9) 0.0044(9)
C34 0.0363(13) 0.0275(12) 0.0215(12) 0.0041(9) -0.0030(10) 0.0046(10)
C35 0.0277(12) 0.0328(13) 0.0246(12) 0.0010(10) -0.0032(10) 0.0019(10)
C36 0.0220(11) 0.0271(12) 0.0252(12) 0.0019(9) 0.0015(9) 0.0003(9)
C37 0.0180(10) 0.0234(11) 0.0243(11) -0.0055(9) 0.0037(9) 0.0025(9)
C38 0.0217(11) 0.0223(11) 0.0185(11) -0.0026(9) 0.0023(8) 0.0037(9)
C311 0.0288(12) 0.0208(11) 0.0377(14) -0.0024(10) 0.0009(10) 0.0001(10)
C312 0.0309(13) 0.0288(13) 0.0341(13) 0.0023(10) 0.0099(10) 0.0015(10)
C41 0.0154(10) 0.0253(11) 0.0273(12) 0.0015(9) 0.0075(9) -0.0037(9)
C42 0.0260(12) 0.0234(11) 0.0294(12) 0.0000(9) 0.0129(10) -0.0017(9)
C43 0.0261(11) 0.0163(10) 0.0245(11) -0.0001(9) 0.0082(9) 0.0002(9)
C44 0.0368(13) 0.0238(11) 0.0192(11) 0.0021(9) 0.0121(10) 0.0013(10)
C45 0.0339(13) 0.0263(12) 0.0152(11) 0.0009(9) 0.0023(9) 0.0030(10)
C46 0.0224(11) 0.0231(11) 0.0189(11) -0.0008(9) 0.0004(9) 0.0033(9)
C47 0.0219(11) 0.0133(9) 0.0157(10) 0.0003(8) 0.0048(8) 0.0021(8)
C48 0.0234(11) 0.0142(10) 0.0154(10) 0.0013(8) 0.0027(8) 0.0025(8)
C411 0.0308(13) 0.0264(12) 0.0312(13) -0.0038(10) 0.0117(10) -0.0090(10)
C412 0.0168(11) 0.0404(14) 0.0382(14) 0.0079(11) 0.0048(10) -0.0012(10)
C1 0.073(2) 0.056(2) 0.054(2) -0.0132(16) 0.0310(18) -0.0218(18)

loop_
_atom_type_symbol
_atom_type_description
_atom_type_scat_dispersion_real
_atom_type_scat_dispersion_imag
_atom_type_scat_source
C C 0.0033 0.0016 'International Tables Vol C Tables 4.2.6.8 and 6.1.1.4'
H H 0.0000 0.0000 'International Tables Vol C Tables 4.2.6.8 and 6.1.1.4'
O O 0.0106 0.0060 'International Tables Vol C Tables 4.2.6.8 and 6.1.1.4'
Mg Mg 0.0486 0.0363 'International Tables Vol C Tables 4.2.6.8 and 6.1.1.4'
Cl Cl 0.1484 0.1585 'International Tables Vol C Tables 4.2.6.8 and 6.1.1.4'

loop_
_geom_angle_atom_site_label_1
_geom_angle_atom_site_label_2
_geom_angle_atom_site_label_3
_geom_angle
_geom_angle_site_symmetry_1
_geom_angle_site_symmetry_3
_geom_angle_publ_flag
O31 Mg1 O40 111.13(7) . . ?
O31 Mg1 O21 109.63(7) . 3_655 ?
O40 Mg1 O21 115.74(7) . 3_655 ?
O31 Mg1 O10 91.68(6) . . ?
O40 Mg1 O10 116.24(6) . . ?
O21 Mg1 O10 109.81(7) 3_655 . ?
O31 Mg1 O11 167.87(6) . . ?
O40 Mg1 O11 74.55(6) . . ?
O21 Mg1 O11 75.79(6) 3_655 . ?
O10 Mg1 O11 76.21(5) . . ?
O31 Mg1 Mg2 146.54(6) . 3_655 ?
O40 Mg1 Mg2 92.47(5) . 3_655 ?
O21 Mg1 Mg2 36.97(4) 3_655 3_655 ?
O10 Mg1 Mg2 98.92(5) . 3_655 ?
O11 Mg1 Mg2 39.45(4) . 3_655 ?
O31 Mg1 Mg2 147.64(6) . . ?
O40 Mg1 Mg2 36.56(4) . . ?
O21 Mg1 Mg2 91.01(5) 3_655 . ?
O10 Mg1 Mg2 104.79(5) . . ?
O11 Mg1 Mg2 39.46(4) . . ?
Mg2 Mg1 Mg2 58.86(3) 3_655 . ?
O21 Mg2 O40 174.25(6) . . ?
O21 Mg2 O11 81.32(6) . 3_655 ?
O40 Mg2 O11 104.40(6) . 3_655 ?
O21 Mg2 O11 101.35(6) . . ?
O40 Mg2 O11 79.41(6) . . ?
O11 Mg2 O11 79.11(6) 3_655 . ?
O21 Mg2 O41 100.05(6) . . ?
O40 Mg2 O41 79.85(6) . . ?
O11 Mg2 O41 98.79(6) 3_655 . ?
O11 Mg2 O41 157.89(6) . . ?
O21 Mg2 O20 78.32(6) . . ?
O40 Mg2 O20 95.93(6) . . ?
O11 Mg2 O20 158.97(6) 3_655 . ?
O11 Mg2 O20 99.76(6) . . ?
O41 Mg2 O20 89.92(6) . . ?
O21 Mg2 C47 152.05(7) . . ?
O40 Mg2 C47 25.79(6) . . ?
O11 Mg2 C47 112.79(6) 3_655 . ?
O11 Mg2 C47 104.91(6) . . ?
O41 Mg2 C47 55.27(6) . . ?
O20 Mg2 C47 87.92(6) . . ?
O21 Mg2 Mg2 91.76(5) . 3_655 ?
O40 Mg2 Mg2 92.34(5) . 3_655 ?
O11 Mg2 Mg2 39.75(4) 3_655 3_655 ?
O11 Mg2 Mg2 39.36(4) . 3_655 ?
O41 Mg2 Mg2 134.59(5) . 3_655 ?
O20 Mg2 Mg2 135.49(5) . 3_655 ?
C47 Mg2 Mg2 114.69(5) . 3_655 ?
O21 Mg2 Mg1 35.57(4) . 3_655 ?
O40 Mg2 Mg1 149.92(5) . 3_655 ?
O11 Mg2 Mg1 46.43(4) 3_655 3_655 ?
O11 Mg2 Mg1 86.44(5) . 3_655 ?
O41 Mg2 Mg1 108.23(5) . 3_655 ?
O20 Mg2 Mg1 112.65(4) . 3_655 ?
C47 Mg2 Mg1 154.82(5) . 3_655 ?
Mg2 Mg2 Mg1 60.95(3) 3_655 3_655 ?
O21 Mg2 Mg1 146.87(5) . . ?
O40 Mg2 Mg1 35.03(4) . . ?
O11 Mg2 Mg1 86.07(5) 3_655 . ?
O11 Mg2 Mg1 45.94(4) . . ?
O41 Mg2 Mg1 112.13(5) . . ?
O20 Mg2 Mg1 108.42(4) . . ?
C47 Mg2 Mg1 60.71(5) . . ?
Mg2 Mg2 Mg1 60.19(3) 3_655 . ?
Mg1 Mg2 Mg1 121.14(3) 3_655 . ?
C18 O10 C11 107.33(15) . . ?
C18 O10 Mg1 113.82(12) . . ?
C11 O10 Mg1 136.07(12) . . ?
C17 O11 Mg2 127.39(12) . 3_655 ?
C17 O11 Mg2 122.49(12) . . ?
Mg2 O11 Mg2 100.89(6) 3_655 . ?
C17 O11 Mg1 109.04(11) . . ?
Mg2 O11 Mg1 94.13(6) 3_655 . ?
Mg2 O11 Mg1 94.60(6) . . ?
C28 O20 C21 106.55(15) . . ?
C28 O20 Mg2 107.12(11) . . ?
C21 O20 Mg2 145.90(12) . . ?
C27 O21 Mg1 133.68(13) . 3_655 ?
C27 O21 Mg2 116.93(12) . . ?
Mg1 O21 Mg2 107.46(7) 3_655 . ?
C38 O30 C31 107.39(16) . . ?
C37 O31 Mg1 145.26(14) . . ?
C47 O40 Mg1 137.99(13) . . ?
C47 O40 Mg2 113.11(12) . . ?
Mg1 O40 Mg2 108.42(7) . . ?
C48 O41 C41 106.45(15) . . ?
C48 O41 Mg2 106.05(12) . . ?
C41 O41 Mg2 146.65(12) . . ?
C111 C11 O10 107.39(17) . . ?
C111 C11 C112 113.10(19) . . ?
O10 C11 C112 106.40(16) . . ?
C111 C11 C12 113.00(18) . . ?
O10 C11 C12 103.75(16) . . ?
C112 C11 C12 112.39(18) . . ?
C13 C12 C11 103.80(17) . . ?
C18 C13 C14 118.42(19) . . ?
C18 C13 C12 108.25(18) . . ?
C14 C13 C12 133.19(19) . . ?
C13 C14 C15 118.51(19) . . ?
C16 C15 C14 121.8(2) . . ?
C17 C16 C15 119.96(19) . . ?
O11 C17 C16 125.09(18) . . ?
O11 C17 C18 118.32(18) . . ?
C16 C17 C18 116.59(18) . . ?
C13 C18 O10 113.82(17) . . ?
C13 C18 C17 124.74(19) . . ?
O10 C18 C17 121.41(17) . . ?
O20 C21 C211 107.68(17) . . ?
O20 C21 C212 106.19(16) . . ?
C211 C21 C212 112.9(2) . . ?
O20 C21 C22 104.63(16) . . ?
C211 C21 C22 110.66(18) . . ?
C212 C21 C22 114.16(19) . . ?
C23 C22 C21 103.77(17) . . ?
C28 C23 C24 118.6(2) . . ?
C28 C23 C22 107.66(18) . . ?
C24 C23 C22 133.57(19) . . ?
C25 C24 C23 118.06(19) . . ?
C24 C25 C26 122.2(2) . . ?
C25 C26 C27 120.1(2) . . ?
O21 C27 C28 117.43(18) . . ?
O21 C27 C26 126.69(19) . . ?
C28 C27 C26 115.88(19) . . ?
C23 C28 C27 125.12(19) . . ?
C23 C28 O20 114.65(18) . . ?
C27 C28 O20 120.18(18) . . ?
O30 C31 C311 106.39(18) . . ?
O30 C31 C312 107.30(18) . . ?
C311 C31 C312 112.7(2) . . ?
O30 C31 C32 105.41(18) . . ?
C311 C31 C32 110.9(2) . . ?
C312 C31 C32 113.5(2) . . ?
C33 C32 C31 102.96(18) . . ?
C38 C33 C34 120.5(2) . . ?
C38 C33 C32 108.0(2) . . ?
C34 C33 C32 131.5(2) . . ?
C33 C34 C35 118.2(2) . . ?
C34 C35 C36 120.5(2) . . ?
C35 C36 C37 123.0(2) . . ?
O31 C37 C38 123.7(2) . . ?
O31 C37 C36 122.4(2) . . ?
C38 C37 C36 113.9(2) . . ?
O30 C38 C33 114.0(2) . . ?
O30 C38 C37 122.09(19) . . ?
C33 C38 C37 123.9(2) . . ?
O41 C41 C411 107.19(17) . . ?
O41 C41 C412 106.88(17) . . ?
C411 C41 C412 112.8(2) . . ?
O41 C41 C42 103.49(17) . . ?
C411 C41 C42 111.15(19) . . ?
C412 C41 C42 114.56(19) . . ?
C43 C42 C41 103.22(17) . . ?
C48 C43 C44 118.2(2) . . ?
C48 C43 C42 107.38(19) . . ?
C44 C43 C42 134.0(2) . . ?
C43 C44 C45 117.9(2) . . ?
C46 C45 C44 122.6(2) . . ?
C45 C46 C47 119.9(2) . . ?
O40 C47 C48 117.06(18) . . ?
O40 C47 C46 126.91(19) . . ?
C48 C47 C46 115.89(19) . . ?
O40 C47 Mg2 41.11(9) . . ?
C48 C47 Mg2 77.00(12) . . ?
C46 C47 Mg2 161.94(15) . . ?
C43 C48 C47 125.3(2) . . ?
C43 C48 O41 114.01(19) . . ?
C47 C48 O41 120.36(18) . . ?
Cl1 C1 Cl2 112.46(19) . . ?

loop_
_geom_bond_atom_site_label_1
_geom_bond_atom_site_label_2
_geom_bond_distance
_geom_bond_site_symmetry_2
_geom_bond_publ_flag
Mg1 O31 1.9384(17) . ?
Mg1 O40 1.9702(16) . ?
Mg1 O21 1.9713(16) 3_655 ?
Mg1 O10 2.1129(16) . ?
Mg1 O11 2.3481(16) . ?
Mg1 Mg2 3.2326(13) 3_655 ?
Mg1 Mg2 3.2568(11) . ?
Mg2 O21 2.0379(16) . ?
Mg2 O40 2.0445(16) . ?
Mg2 O11 2.0592(15) 3_655 ?
Mg2 O11 2.0763(15) . ?
Mg2 O41 2.1728(16) . ?
Mg2 O20 2.2439(15) . ?
Mg2 C47 2.860(2) . ?
Mg2 Mg2 3.1886(15) 3_655 ?
Mg2 Mg1 3.2326(13) 3_655 ?
Cl1 C1 1.752(3) . ?
Cl2 C1 1.762(4) . ?
O10 C18 1.390(2) . ?
O10 C11 1.513(2) . ?
O11 C17 1.356(2) . ?
O11 Mg2 2.0592(15) 3_655 ?
O20 C28 1.393(2) . ?
O20 C21 1.503(2) . ?
O21 C27 1.349(2) . ?
O21 Mg1 1.9713(16) 3_655 ?
O30 C38 1.378(3) . ?
O30 C31 1.472(3) . ?
O31 C37 1.274(3) . ?
O40 C47 1.353(2) . ?
O41 C48 1.390(3) . ?
O41 C41 1.508(2) . ?
C11 C111 1.511(3) . ?
C11 C112 1.514(3) . ?
C11 C12 1.549(3) . ?
C12 C13 1.511(3) . ?
C13 C18 1.368(3) . ?
C13 C14 1.390(3) . ?
C14 C15 1.397(3) . ?
C15 C16 1.395(3) . ?
C16 C17 1.388(3) . ?
C17 C18 1.392(3) . ?
C21 C211 1.510(3) . ?
C21 C212 1.512(3) . ?
C21 C22 1.551(3) . ?
C22 C23 1.508(3) . ?
C23 C28 1.370(3) . ?
C23 C24 1.396(3) . ?
C24 C25 1.390(3) . ?
C25 C26 1.394(3) . ?
C26 C27 1.403(3) . ?
C27 C28 1.386(3) . ?
C31 C311 1.500(3) . ?
C31 C312 1.521(3) . ?
C31 C32 1.556(3) . ?
C32 C33 1.500(3) . ?
C33 C38 1.380(3) . ?
C33 C34 1.393(3) . ?
C34 C35 1.394(4) . ?
C35 C36 1.395(3) . ?
C36 C37 1.417(3) . ?
C37 C38 1.412(3) . ?
C41 C411 1.510(3) . ?
C41 C412 1.510(3) . ?
C41 C42 1.551(3) . ?
C42 C43 1.512(3) . ?
C43 C48 1.377(3) . ?
C43 C44 1.393(3) . ?
C44 C45 1.397(3) . ?
C45 C46 1.394(3) . ?
C46 C47 1.396(3) . ?
C47 C48 1.390(3) . ?
